data_2209899
loop_
_publ_author_name
'Yong-Cai Qiu'
'Chen-Long Chen'
'Rong-Hua Zeng'
'Yue-Peng Cai'
'Hong Deng'

_publ_section_title
;
 Bis[aquachlorobis(1,10-phenanthroline)cadmium(II)]
 benzene-1,4-dioxydiacetate sesquihydrate
;
_journal_coeditor_code IS2059
_journal_issue 8
_journal_name_full 'Acta Crystallographica Section E'
_journal_page_first m1979
_journal_page_last m1981
_journal_paper_doi 10.1107/S1600536806028339
_journal_volume 62
_journal_year 2006
_chemical_formula_iupac '[Cd Cl (C12 H8 N2)2 (H2 O)]2 (C10 H8 O6), 1.5H2 O'
_chemical_formula_moiety '2C24 H18 Cd1 Cl1 N4 O1 +, C10 H8 O6 2-, 1.5H2 O'
_chemical_formula_sum 'C58 H49 Cd2 Cl2 N8 O9.5'
_chemical_formula_weight 1303.76
_chemical_name_systematic
;
Bis[aquachlorobis(1,10-phenanthroline)cadmium(II)] benzene-1,4-dioxydiacetate
sesquihydrate
;
_space_group_IT_number 2
_symmetry_cell_setting triclinic
_symmetry_space_group_name_Hall '-P 1'
_symmetry_space_group_name_H-M 'P -1'
_atom_sites_solution_hydrogens geom
_atom_sites_solution_primary direct
_atom_sites_solution_secondary difmap
_audit_creation_method SHELXL-97
_cell_angle_alpha 62.2970(10)
_cell_angle_beta 84.1310(10)
_cell_angle_gamma 72.5970(10)
_cell_formula_units_Z 1
_cell_length_a 10.1053(2)
_cell_length_b 12.1099(2)
_cell_length_c 12.9095(3)
_cell_measurement_reflns_used 10299
_cell_measurement_temperature 293(2)
_cell_measurement_theta_max 28.15
_cell_measurement_theta_min 1.78
_cell_volume 1333.41(5)
_computing_cell_refinement 'SAINT (Bruker, 1999)'
_computing_data_collection 'SMART (Bruker, 1998)'
_computing_data_reduction SAINT
_computing_molecular_graphics 'SHELXTL (Bruker, 1998)'
_computing_publication_material SHELXTL
_computing_structure_refinement 'SHELXL97 (Sheldrick, 1997)'
_computing_structure_solution 'SHELXS97 (Sheldrick, 1997)'
_diffrn_ambient_temperature 293(2)
_diffrn_measured_fraction_theta_full 0.987
_diffrn_measured_fraction_theta_max 0.987
_diffrn_measurement_device_type 'Bruker SMART CCD area-detector'
_diffrn_measurement_method '\f and \w'
_diffrn_radiation_monochromator graphite
_diffrn_radiation_source 'fine-focus sealed tube'
_diffrn_radiation_type MoK\a
_diffrn_radiation_wavelength 0.71073
_diffrn_reflns_av_R_equivalents 0.0201
_diffrn_reflns_av_sigmaI/netI 0.0240
_diffrn_reflns_limit_h_max 13
_diffrn_reflns_limit_h_min -13
_diffrn_reflns_limit_k_max 15
_diffrn_reflns_limit_k_min -15
_diffrn_reflns_limit_l_max 17
_diffrn_reflns_limit_l_min -16
_diffrn_reflns_number 18805
_diffrn_reflns_theta_full 28.15
_diffrn_reflns_theta_max 28.15
_diffrn_reflns_theta_min 1.78
_diffrn_standards_interval_count 0
_diffrn_standards_interval_time 0
_diffrn_standards_number 0
_exptl_absorpt_coefficient_mu 0.966
_exptl_absorpt_correction_T_max 0.713
_exptl_absorpt_correction_T_min 0.630
_exptl_absorpt_correction_type multi-scan
_exptl_absorpt_process_details '(SADABS; Sheldrick, 1996)'
_exptl_crystal_colour colorless
_exptl_crystal_density_diffrn 1.624
_exptl_crystal_density_method 'not measured'
_exptl_crystal_description block
_exptl_crystal_F_000 657
_exptl_crystal_size_max 0.50
_exptl_crystal_size_mid 0.40
_exptl_crystal_size_min 0.35
_refine_diff_density_max 0.495
_refine_diff_density_min -0.572
_refine_ls_extinction_method none
_refine_ls_goodness_of_fit_ref 1.062
_refine_ls_hydrogen_treatment constr
_refine_ls_matrix_type full
_refine_ls_number_parameters 363
_refine_ls_number_reflns 6461
_refine_ls_number_restraints 4
_refine_ls_restrained_S_all 1.063
_refine_ls_R_factor_all 0.0285
_refine_ls_R_factor_gt 0.0250
_refine_ls_shift/su_max 0.004
_refine_ls_shift/su_mean 0.000
_refine_ls_structure_factor_coef Fsqd
_refine_ls_weighting_details 'calc w=1/[\s^2^(Fo^2^)+(0.0347P)^2^+0.4242P] where P=(Fo^2^+2Fc^2^)/3'
_refine_ls_weighting_scheme calc
_refine_ls_wR_factor_gt 0.0646
_refine_ls_wR_factor_ref 0.0664
_reflns_number_gt 5895
_reflns_number_total 6461
_reflns_threshold_expression I>2\s(I)
_cod_data_source_file is2059.cif
_cod_data_source_block I
_cod_database_code 2209899
_cod_database_fobs_code 2209899

loop_
_symmetry_equiv_pos_as_xyz
'x, y, z'
'-x, -y, -z'

loop_
_atom_site_type_symbol
_atom_site_label
_atom_site_fract_x
_atom_site_fract_y
_atom_site_fract_z
_atom_site_U_iso_or_equiv
_atom_site_adp_type
_atom_site_calc_flag
_atom_site_refinement_flags
_atom_site_occupancy
Cd Cd1 -0.173564(13) 1.339632(12) 0.280771(12) 0.03132(5) Uani d . 1
Cl Cl1 -0.03448(5) 1.32022(5) 0.11684(4) 0.04163(11) Uani d . 1
O O1W -0.00612(14) 1.17807(14) 0.42360(12) 0.0401(3) Uani d D 1
H H1WB -0.0286 1.1404 0.5022 0.048 Uiso d RD 1
H H1WA 0.0606 1.1216 0.4012 0.048 Uiso d RD 1
O O2W -1.1379(4) 1.0788(4) 0.1176(3) 0.1084(12) Uani d PD 0.75
H H2WA -1.0956 1.0541 0.0566 0.130 Uiso d PRD 0.75
H H2WB -1.0902 1.0133 0.1892 0.130 Uiso d PRD 0.75
O O1 -0.96109(16) 0.92859(16) 0.33660(15) 0.0495(4) Uani d . 1
O O2 -0.80584(15) 1.00766(15) 0.36642(13) 0.0444(3) Uani d . 1
O O3 -0.65281(15) 0.97196(16) 0.19634(13) 0.0446(3) Uani d . 1
N N1 -0.12090(16) 1.52117(16) 0.26936(15) 0.0361(3) Uani d . 1
N N2 -0.27112(17) 1.38064(16) 0.44217(15) 0.0357(3) Uani d . 1
N N3 -0.32083(15) 1.21429(15) 0.30687(14) 0.0318(3) Uani d . 1
N N4 -0.39275(16) 1.47966(15) 0.17381(14) 0.0324(3) Uani d . 1
C C1 -0.0517(2) 1.5913(2) 0.1836(2) 0.0466(5) Uani d . 1
H H1A -0.0301 1.5737 0.1200 0.056 Uiso d R 1
C C2 -0.0098(3) 1.6909(2) 0.1850(3) 0.0595(7) Uani d . 1
H H2A 0.0375 1.7391 0.1230 0.071 Uiso d R 1
C C3 -0.0393(3) 1.7158(2) 0.2781(3) 0.0586(7) Uani d . 1
H H3A -0.0101 1.7802 0.2812 0.070 Uiso d R 1
C C4 -0.1137(2) 1.6452(2) 0.3695(2) 0.0463(5) Uani d . 1
C C5 -0.1503(3) 1.6666(3) 0.4707(3) 0.0591(7) Uani d . 1
H H5A -0.1211 1.7286 0.4782 0.071 Uiso d R 1
C C6 -0.2252(3) 1.5994(3) 0.5541(3) 0.0614(7) Uani d . 1
H H6A -0.2477 1.6161 0.6182 0.074 Uiso d R 1
C C7 -0.2720(2) 1.5021(2) 0.54726(19) 0.0452(5) Uani d . 1
C C8 -0.3525(3) 1.4308(3) 0.6309(2) 0.0581(7) Uani d . 1
H H8A -0.3801 1.4468 0.6948 0.070 Uiso d R 1
C C9 -0.3908(3) 1.3385(2) 0.6201(2) 0.0566(6) Uani d . 1
H H9A -0.4451 1.2915 0.6755 0.068 Uiso d R 1
C C10 -0.3470(2) 1.3155(2) 0.5236(2) 0.0453(5) Uani d . 1
H H10A -0.3725 1.2514 0.5166 0.054 Uiso d R 1
C C11 -0.23381(19) 1.47416(18) 0.45203(17) 0.0350(4) Uani d . 1
C C12 -0.15400(19) 1.54728(18) 0.36122(18) 0.0349(4) Uani d . 1
C C13 -0.4281(2) 1.60770(19) 0.10895(18) 0.0401(4) Uani d . 1
H H13A -0.3646 1.6517 0.1041 0.048 Uiso d R 1
C C14 -0.5559(2) 1.6800(2) 0.04759(19) 0.0462(5) Uani d . 1
H H14A -0.5771 1.7700 0.0037 0.055 Uiso d R 1
C C15 -0.6491(2) 1.6161(2) 0.05332(19) 0.0434(5) Uani d . 1
H H15A -0.7342 1.6624 0.0121 0.052 Uiso d R 1
C C16 -0.61657(19) 1.48021(19) 0.12162(17) 0.0342(4) Uani d . 1
C C17 -0.7106(2) 1.4078(2) 0.13259(19) 0.0419(5) Uani d . 1
H H17A -0.7962 1.4508 0.0919 0.050 Uiso d R 1
C C18 -0.6767(2) 1.2782(2) 0.20116(19) 0.0416(5) Uani d . 1
H H18A -0.7403 1.2332 0.2090 0.050 Uiso d R 1
C C19 -0.54444(19) 1.20872(19) 0.26203(17) 0.0337(4) Uani d . 1
C C20 -0.5048(2) 1.0734(2) 0.33288(19) 0.0427(5) Uani d . 1
H H20A -0.5663 1.0256 0.3434 0.051 Uiso d R 1
C C21 -0.3763(2) 1.0127(2) 0.3859(2) 0.0458(5) Uani d . 1
H H21A -0.3485 0.9229 0.4318 0.055 Uiso d R 1
C C22 -0.2861(2) 1.0860(2) 0.37101(19) 0.0405(4) Uani d . 1
H H22A -0.1981 1.0433 0.4075 0.049 Uiso d R 1
C C23 -0.44808(17) 1.27620(18) 0.25209(16) 0.0288(3) Uani d . 1
C C24 -0.48588(17) 1.41568(17) 0.18105(16) 0.0290(3) Uani d . 1
C C25 -0.4391(2) 0.9533(2) 0.10837(19) 0.0452(5) Uani d . 1
H H25A -0.3975 0.9213 0.1817 0.054 Uiso d R 1
C C26 -0.5820(2) 0.98692(19) 0.09623(17) 0.0362(4) Uani d . 1
C C27 -0.6431(2) 1.0335(2) -0.01297(19) 0.0450(5) Uani d . 1
H H27A -0.7391 1.0559 -0.0222 0.054 Uiso d R 1
C C28 -0.7968(2) 0.9836(2) 0.19279(19) 0.0407(4) Uani d . 1
H H28A -0.8095 0.9159 0.1778 0.049 Uiso d R 1
H H28B -0.8444 1.0672 0.1298 0.049 Uiso d R 1
C C29 -0.8583(2) 0.97128(18) 0.30973(18) 0.0355(4) Uani d . 1

loop_
_atom_site_aniso_label
_atom_site_aniso_U_11
_atom_site_aniso_U_22
_atom_site_aniso_U_33
_atom_site_aniso_U_12
_atom_site_aniso_U_13
_atom_site_aniso_U_23
Cd1 0.02881(8) 0.03745(8) 0.03368(8) -0.01184(5) 0.00180(5) -0.01978(6)
Cl1 0.0369(2) 0.0531(3) 0.0335(2) -0.0101(2) 0.00433(19) -0.0210(2)
O1W 0.0391(7) 0.0435(8) 0.0312(7) -0.0018(6) 0.0003(6) -0.0176(6)
O2W 0.097(2) 0.100(2) 0.114(3) -0.020(2) -0.042(2) -0.033(2)
O1 0.0467(9) 0.0630(10) 0.0522(9) -0.0285(8) 0.0185(7) -0.0329(8)
O2 0.0400(8) 0.0607(9) 0.0433(8) -0.0166(7) 0.0092(6) -0.0325(7)
O3 0.0348(7) 0.0686(10) 0.0361(8) -0.0186(7) 0.0113(6) -0.0284(7)
N1 0.0341(8) 0.0410(9) 0.0396(9) -0.0142(7) 0.0036(7) -0.0220(7)
N2 0.0339(8) 0.0359(8) 0.0351(9) -0.0054(6) 0.0020(7) -0.0173(7)
N3 0.0274(7) 0.0330(8) 0.0347(8) -0.0079(6) -0.0020(6) -0.0149(7)
N4 0.0323(8) 0.0340(8) 0.0325(8) -0.0094(6) 0.0010(6) -0.0165(7)
C1 0.0449(12) 0.0488(12) 0.0504(13) -0.0207(10) 0.0103(10) -0.0233(10)
C2 0.0506(14) 0.0508(13) 0.0776(19) -0.0268(11) 0.0118(12) -0.0241(13)
C3 0.0497(13) 0.0439(12) 0.093(2) -0.0177(10) -0.0027(13) -0.0365(13)
C4 0.0379(11) 0.0424(11) 0.0678(15) -0.0051(9) -0.0082(10) -0.0343(11)
C5 0.0552(14) 0.0578(14) 0.084(2) -0.0034(11) -0.0150(13) -0.0527(15)
C6 0.0655(16) 0.0695(16) 0.0628(17) 0.0024(13) -0.0110(13) -0.0515(15)
C7 0.0463(12) 0.0474(12) 0.0386(11) 0.0049(9) -0.0063(9) -0.0263(10)
C8 0.0644(15) 0.0620(15) 0.0351(12) 0.0051(12) 0.0048(11) -0.0262(11)
C9 0.0578(15) 0.0525(14) 0.0399(12) -0.0050(11) 0.0161(11) -0.0145(10)
C10 0.0436(11) 0.0405(11) 0.0426(12) -0.0083(9) 0.0079(9) -0.0149(9)
C11 0.0311(9) 0.0369(10) 0.0362(10) 0.0007(7) -0.0042(8) -0.0213(8)
C12 0.0293(9) 0.0357(9) 0.0435(11) -0.0043(7) -0.0040(8) -0.0231(8)
C13 0.0470(11) 0.0351(10) 0.0391(11) -0.0123(8) 0.0025(9) -0.0174(8)
C14 0.0571(13) 0.0320(10) 0.0378(11) -0.0013(9) -0.0017(10) -0.0126(9)
C15 0.0393(11) 0.0447(11) 0.0370(11) 0.0026(9) -0.0061(9) -0.0184(9)
C16 0.0302(9) 0.0412(10) 0.0302(9) -0.0034(7) -0.0012(7) -0.0190(8)
C17 0.0256(9) 0.0584(13) 0.0431(12) -0.0066(8) -0.0048(8) -0.0262(10)
C18 0.0300(9) 0.0585(13) 0.0452(12) -0.0181(9) 0.0007(8) -0.0275(10)
C19 0.0320(9) 0.0430(10) 0.0327(10) -0.0157(8) 0.0034(7) -0.0200(8)
C20 0.0451(11) 0.0455(11) 0.0454(12) -0.0244(9) 0.0067(9) -0.0212(10)
C21 0.0496(12) 0.0323(10) 0.0493(13) -0.0148(9) 0.0001(10) -0.0114(9)
C22 0.0368(10) 0.0362(10) 0.0429(12) -0.0081(8) -0.0052(8) -0.0135(9)
C23 0.0258(8) 0.0370(9) 0.0272(9) -0.0098(7) 0.0018(7) -0.0172(7)
C24 0.0267(8) 0.0354(9) 0.0271(9) -0.0066(7) 0.0017(7) -0.0176(7)
C25 0.0387(11) 0.0648(14) 0.0319(11) -0.0135(10) 0.0053(8) -0.0233(10)
C26 0.0366(10) 0.0407(10) 0.0356(10) -0.0148(8) 0.0115(8) -0.0206(8)
C27 0.0319(10) 0.0623(14) 0.0405(12) -0.0119(9) 0.0074(8) -0.0254(10)
C28 0.0351(10) 0.0546(12) 0.0400(11) -0.0166(9) 0.0088(8) -0.0269(10)
C29 0.0344(9) 0.0336(9) 0.0387(10) -0.0092(7) 0.0070(8) -0.0180(8)

loop_
_atom_type_symbol
_atom_type_description
_atom_type_scat_dispersion_real
_atom_type_scat_dispersion_imag
_atom_type_scat_source
C C 0.0033 0.0016 'International Tables Vol C Tables 4.2.6.8 and 6.1.1.4'
H H 0.0000 0.0000 'International Tables Vol C Tables 4.2.6.8 and 6.1.1.4'
N N 0.0061 0.0033 'International Tables Vol C Tables 4.2.6.8 and 6.1.1.4'
O O 0.0106 0.0060 'International Tables Vol C Tables 4.2.6.8 and 6.1.1.4'
Cl Cl 0.1484 0.1585 'International Tables Vol C Tables 4.2.6.8 and 6.1.1.4'
Cd Cd -0.8075 1.2024 'International Tables Vol C Tables 4.2.6.8 and 6.1.1.4'

loop_
_geom_angle_atom_site_label_1
_geom_angle_atom_site_label_2
_geom_angle_atom_site_label_3
_geom_angle_site_symmetry_1
_geom_angle_site_symmetry_3
_geom_angle
_geom_angle_publ_flag
O1W Cd1 N1 . . 98.20(6) y
O1W Cd1 N2 . . 82.45(5) y
O1W Cd1 N3 . . 96.96(5) y
O1W Cd1 N4 . . 163.49(5) y
O1W Cd1 Cl1 . . 93.81(4) y
N1 Cd1 N2 . . 70.24(6) y
N1 Cd1 N3 . . 153.99(6) y
N1 Cd1 N4 . . 90.03(5) y
N1 Cd1 Cl1 . . 98.41(4) y
N2 Cd1 N3 . . 91.04(6) y
N2 Cd1 N4 . . 86.96(5) y
N2 Cd1 Cl1 . . 167.25(4) y
N3 Cd1 N4 . . 70.52(5) y
N3 Cd1 Cl1 . . 101.54(4) y
N4 Cd1 Cl1 . . 99.14(4) y
Cd1 O1W H1WB . . 120.4 ?
Cd1 O1W H1WA . . 116.2 ?
H1WB O1W H1WA . . 114.7 ?
H2WA O2W H2WB . . 106.6 ?
C26 O3 C28 . . 117.59(16) ?
C1 N1 C12 . . 119.03(17) ?
C1 N1 Cd1 . . 123.88(14) ?
C12 N1 Cd1 . . 116.86(13) ?
C10 N2 C11 . . 118.75(18) ?
C10 N2 Cd1 . . 126.25(14) ?
C11 N2 Cd1 . . 114.81(12) ?
C22 N3 C23 . . 118.64(16) ?
C22 N3 Cd1 . . 123.57(13) ?
C23 N3 Cd1 . . 117.79(12) ?
C13 N4 C24 . . 118.20(17) ?
C13 N4 Cd1 . . 127.42(13) ?
C24 N4 Cd1 . . 114.37(12) ?
N1 C1 C2 . . 122.6(2) ?
N1 C1 H1A . . 118.7 ?
C2 C1 H1A . . 118.7 ?
C3 C2 C1 . . 118.9(2) ?
C3 C2 H2A . . 120.5 ?
C1 C2 H2A . . 120.5 ?
C2 C3 C4 . . 120.2(2) ?
C2 C3 H3A . . 119.9 ?
C4 C3 H3A . . 119.9 ?
C3 C4 C12 . . 117.6(2) ?
C3 C4 C5 . . 123.6(2) ?
C12 C4 C5 . . 118.8(2) ?
C6 C5 C4 . . 121.4(2) ?
C6 C5 H5A . . 119.3 ?
C4 C5 H5A . . 119.3 ?
C5 C6 C7 . . 121.5(2) ?
C5 C6 H6A . . 119.2 ?
C7 C6 H6A . . 119.3 ?
C8 C7 C11 . . 117.2(2) ?
C8 C7 C6 . . 123.8(2) ?
C11 C7 C6 . . 119.0(2) ?
C9 C8 C7 . . 120.7(2) ?
C9 C8 H8A . . 119.6 ?
C7 C8 H8A . . 119.7 ?
C8 C9 C10 . . 118.6(2) ?
C8 C9 H9A . . 120.7 ?
C10 C9 H9A . . 120.7 ?
N2 C10 C9 . . 122.8(2) ?
N2 C10 H10A . . 118.6 ?
C9 C10 H10A . . 118.6 ?
N2 C11 C7 . . 121.94(19) ?
N2 C11 C12 . . 118.44(16) ?
C7 C11 C12 . . 119.62(18) ?
N1 C12 C4 . . 121.63(19) ?
N1 C12 C11 . . 118.84(16) ?
C4 C12 C11 . . 119.53(19) ?
N4 C13 C14 . . 123.4(2) ?
N4 C13 H13A . . 118.3 ?
C14 C13 H13A . . 118.3 ?
C15 C14 C13 . . 118.7(2) ?
C15 C14 H14A . . 120.7 ?
C13 C14 H14A . . 120.7 ?
C14 C15 C16 . . 120.05(19) ?
C14 C15 H15A . . 120.0 ?
C16 C15 H15A . . 120.0 ?
C24 C16 C15 . . 117.29(18) ?
C24 C16 C17 . . 119.99(18) ?
C15 C16 C17 . . 122.72(18) ?
C18 C17 C16 . . 120.80(18) ?
C18 C17 H17A . . 119.6 ?
C16 C17 H17A . . 119.6 ?
C17 C18 C19 . . 120.98(18) ?
C17 C18 H18A . . 119.5 ?
C19 C18 H18A . . 119.5 ?
C20 C19 C23 . . 117.54(18) ?
C20 C19 C18 . . 122.53(17) ?
C23 C19 C18 . . 119.94(18) ?
C21 C20 C19 . . 119.67(18) ?
C21 C20 H20A . . 120.2 ?
C19 C20 H20A . . 120.2 ?
C20 C21 C22 . . 119.47(19) ?
C20 C21 H21A . . 120.3 ?
C22 C21 H21A . . 120.3 ?
N3 C22 C21 . . 122.64(19) ?
N3 C22 H22A . . 118.7 ?
C21 C22 H22A . . 118.7 ?
N3 C23 C19 . . 122.03(17) ?
N3 C23 C24 . . 118.88(15) ?
C19 C23 C24 . . 119.09(16) ?
N4 C24 C16 . . 122.41(17) ?
N4 C24 C23 . . 118.42(15) ?
C16 C24 C23 . . 119.18(16) ?
C26 C25 C27 . 2_475 121.0(2) ?
C26 C25 H25A . . 119.5 ?
C27 C25 H25A 2_475 . 119.5 ?
O3 C26 C25 . . 115.82(18) ?
O3 C26 C27 . . 124.97(18) ?
C25 C26 C27 . . 119.20(18) ?
C26 C27 C25 . 2_475 119.83(19) ?
C26 C27 H27A . . 120.1 ?
C25 C27 H27A 2_475 . 120.1 ?
O3 C28 C29 . . 109.67(16) ?
O3 C28 H28A . . 109.7 ?
C29 C28 H28A . . 109.7 ?
O3 C28 H28B . . 109.7 ?
C29 C28 H28B . . 109.7 ?
H28A C28 H28B . . 108.2 ?
O2 C29 O1 . . 126.14(19) ?
O2 C29 C28 . . 118.32(17) ?
O1 C29 C28 . . 115.50(18) ?

loop_
_geom_bond_atom_site_label_1
_geom_bond_atom_site_label_2
_geom_bond_site_symmetry_2
_geom_bond_distance
_geom_bond_publ_flag
Cd1 N1 . 2.3495(15) y
Cd1 N2 . 2.4101(16) y
Cd1 N3 . 2.3249(15) y
Cd1 N4 . 2.4269(16) y
Cd1 O1W . 2.3226(14) y
Cd1 Cl1 . 2.4831(5) y
O1W H1WB . 0.9352 ?
O1W H1WA . 0.9348 ?
O2W H2WA . 0.9823 ?
O2W H2WB . 0.9471 ?
O1 C29 . 1.244(2) ?
O2 C29 . 1.237(2) ?
O3 C26 . 1.374(2) ?
O3 C28 . 1.423(2) ?
N1 C1 . 1.326(3) ?
N1 C12 . 1.350(2) ?
N2 C10 . 1.320(3) ?
N2 C11 . 1.357(2) ?
N3 C22 . 1.326(2) ?
N3 C23 . 1.354(2) ?
N4 C13 . 1.325(2) ?
N4 C24 . 1.359(2) ?
C1 C2 . 1.400(3) ?
C1 H1A . 0.9300 ?
C2 C3 . 1.356(4) ?
C2 H2A . 0.9300 ?
C3 C4 . 1.398(4) ?
C3 H3A . 0.9300 ?
C4 C12 . 1.414(3) ?
C4 C5 . 1.438(4) ?
C5 C6 . 1.335(4) ?
C5 H5A . 0.9300 ?
C6 C7 . 1.435(4) ?
C6 H6A . 0.9300 ?
C7 C8 . 1.395(4) ?
C7 C11 . 1.410(3) ?
C8 C9 . 1.354(4) ?
C8 H8A . 0.9300 ?
C9 C10 . 1.402(3) ?
C9 H9A . 0.9300 ?
C10 H10A . 0.9300 ?
C11 C12 . 1.441(3) ?
C13 C14 . 1.396(3) ?
C13 H13A . 0.9300 ?
C14 C15 . 1.363(3) ?
C14 H14A . 0.9300 ?
C15 C16 . 1.407(3) ?
C15 H15A . 0.9300 ?
C16 C24 . 1.406(3) ?
C16 C17 . 1.431(3) ?
C17 C18 . 1.347(3) ?
C17 H17A . 0.9300 ?
C18 C19 . 1.428(3) ?
C18 H18A . 0.9300 ?
C19 C20 . 1.404(3) ?
C19 C23 . 1.409(2) ?
C20 C21 . 1.355(3) ?
C20 H20A . 0.9300 ?
C21 C22 . 1.395(3) ?
C21 H21A . 0.9300 ?
C22 H22A . 0.9300 ?
C23 C24 . 1.444(3) ?
C25 C26 . 1.382(3) ?
C25 C27 2_475 1.385(3) ?
C25 H25A . 0.9300 ?
C26 C27 . 1.385(3) ?
C27 C25 2_475 1.385(3) ?
C27 H27A . 0.9300 ?
C28 C29 . 1.530(3) ?
C28 H28A . 0.9700 ?
C28 H28B . 0.9700 ?

loop_
_geom_hbond_atom_site_label_D
_geom_hbond_atom_site_label_H
_geom_hbond_atom_site_label_A
_geom_hbond_site_symmetry_A
_geom_hbond_distance_DH
_geom_hbond_distance_HA
_geom_hbond_distance_DA
_geom_hbond_angle_DHA
O1W H1WB O1 2_476 0.94 1.85 2.773(2) 168
O1W H1WA O2 1_655 0.93 1.81 2.741(2) 177
O2W H2WB O1 . 0.95 2.07 2.967(4) 158
